data_1545042
loop_
_publ_author_name
'Bougueria, Hassiba'
'Chetioui, Souheyla'
'Mili, Assia'
'eddine Bouaoud, Salah'
'Merazig, Hocine'

_publ_section_title
;
 (<i>E</i>)-1-(4-Fluorophenyl)-2-(2-oxidonaphthalen-1-yl)diazen-1-ium
;
_journal_coeditor_code HB4108
_journal_issue 1
_journal_name_full IUCrData
_journal_page_first x170039
_journal_paper_doi 10.1107/S2414314617000396
_journal_volume 2
_journal_year 2017
_chemical_formula_iupac 'C16 H11 F N2 O'
_chemical_formula_moiety 'C16 H11 F N2 O'
_chemical_formula_sum 'C16 H11 F N2 O'
_chemical_formula_weight 266.27
_chemical_name_systematic
;
(<i>E</i>)-1-(4-Fluorophenyl)-2-(2-oxidonaphthalen-1-yl)diazen-1-ium
;
_space_group_IT_number 14
_symmetry_cell_setting monoclinic
_symmetry_space_group_name_Hall '-P 2ybc'
_symmetry_space_group_name_H-M 'P 1 21/c 1'
_atom_sites_solution_hydrogens geom
_atom_sites_solution_primary direct
_atom_sites_solution_secondary difmap
_audit_creation_method 'WinGX routine CIF_UPDATE'
_cell_angle_alpha 90.00
_cell_angle_beta 92.971(11)
_cell_angle_gamma 90.00
_cell_formula_units_Z 4
_cell_length_a 13.211(3)
_cell_length_b 13.685(2)
_cell_length_c 6.8580(14)
_cell_measurement_reflns_used 2528
_cell_measurement_temperature 293(2)
_cell_measurement_theta_max 27.13
_cell_measurement_theta_min 2.98
_cell_volume 1238.2(4)
_computing_cell_refinement
;
SAINT (Bruker, 2006)
;
_computing_data_collection
;
APEX2 (Bruker, 2006)
;
_computing_data_reduction
;
APEX2 (Bruker, 2006)
;
_computing_molecular_graphics
;
ORTEP-3 for Windows (Farrugia, 2012)
;
_computing_publication_material
;
SHELXL97 (Sheldrick, 2008)
;
_computing_structure_refinement
;
SHELXL97 (Sheldrick, 2008)
;
_computing_structure_solution
;
SHELXS86 (Sheldrick, 2008)
;
_diffrn_ambient_temperature 293(2)
_diffrn_measured_fraction_theta_full 0.993
_diffrn_measured_fraction_theta_max 0.993
_diffrn_measurement_device_type 'Bruker APEXII'
_diffrn_measurement_method 'CCD rotation images, thin slices'
_diffrn_radiation_monochromator graphite
_diffrn_radiation_type MoK\a
_diffrn_radiation_wavelength 0.71073
_diffrn_reflns_av_R_equivalents 0.0331
_diffrn_reflns_limit_h_max 17
_diffrn_reflns_limit_h_min -15
_diffrn_reflns_limit_k_max 13
_diffrn_reflns_limit_k_min -17
_diffrn_reflns_limit_l_max 7
_diffrn_reflns_limit_l_min -8
_diffrn_reflns_number 10648
_diffrn_reflns_theta_full 27.49
_diffrn_reflns_theta_max 27.49
_diffrn_reflns_theta_min 2.98
_exptl_absorpt_coefficient_mu 0.101
_exptl_absorpt_correction_T_max 0.9899
_exptl_absorpt_correction_T_min 0.9899
_exptl_absorpt_correction_type multi-scan
_exptl_absorpt_process_details
;
(SADABS; Bruker, 2006)
;
_exptl_crystal_colour colourless
_exptl_crystal_density_diffrn 1.428
_exptl_crystal_density_method 'not measured'
_exptl_crystal_description prism
_exptl_crystal_F_000 552
_exptl_crystal_size_max 0.1
_exptl_crystal_size_mid 0.1
_exptl_crystal_size_min 0.1
_refine_diff_density_max 0.259
_refine_diff_density_min -0.192
_refine_ls_extinction_method none
_refine_ls_goodness_of_fit_ref 0.971
_refine_ls_hydrogen_treatment mixed
_refine_ls_matrix_type full
_refine_ls_number_parameters 182
_refine_ls_number_reflns 2817
_refine_ls_number_restraints 0
_refine_ls_restrained_S_all 0.946
_refine_ls_R_factor_all 0.076
_refine_ls_R_factor_gt 0.0424
_refine_ls_shift/su_max 0.001
_refine_ls_shift/su_mean 0
_refine_ls_structure_factor_coef Fsqd
_refine_ls_weighting_details 'calc w=1/[\s^2^(Fo^2^)+(0.0721P)^2^+0.0881P] where P=(Fo^2^+2Fc^2^)/3'
_refine_ls_weighting_scheme calc
_refine_ls_wR_factor_gt 0.1098
_refine_ls_wR_factor_ref 0.1242
_reflns_number_gt 1886
_reflns_number_total 2815
_reflns_threshold_expression I>2\s(I)
_cod_data_source_file hb4108sup1.cif
_cod_data_source_block I
_cod_original_sg_symbol_H-M 'P 21/c'
_cod_database_code 1545042

loop_
_symmetry_equiv_pos_as_xyz
' x,y,z'
' -x,1/2+y,1/2-z'
' -x,-y,-z'
' x,1/2-y,1/2+z'

loop_
_atom_site_aniso_label
_atom_site_aniso_U_11
_atom_site_aniso_U_22
_atom_site_aniso_U_33
_atom_site_aniso_U_12
_atom_site_aniso_U_13
_atom_site_aniso_U_23
F1 0.0319(6) 0.0280(5) 0.0717(8) -0.0104(4) 0.0010(5) -0.0031(5)
O1 0.0253(6) 0.0244(6) 0.0381(7) 0.0032(5) 0.0011(5) 0.0011(5)
N1 0.0210(7) 0.0209(7) 0.0265(7) 0.0009(5) 0.0008(5) 0.0009(5)
N2 0.0278(8) 0.0183(7) 0.0194(7) 0.0002(5) 0.0015(5) -0.0003(5)
C1 0.0265(9) 0.0210(8) 0.0360(9) -0.0070(7) -0.0019(7) 0.0014(7)
C2 0.0284(9) 0.0189(8) 0.0398(10) 0.0022(7) 0.0018(8) -0.0008(7)
C3 0.0237(9) 0.0239(8) 0.0301(9) 0.0009(6) 0.0021(7) 0.0020(6)
C4 0.0245(8) 0.0206(7) 0.0194(8) -0.0029(6) -0.0008(6) 0.0021(6)
C5 0.0267(9) 0.0216(8) 0.0299(9) 0.0036(7) 0.0009(7) -0.0009(6)
C6 0.0214(8) 0.0295(9) 0.0360(10) 0.0000(7) 0.0012(7) -0.0002(7)
C9 0.0247(9) 0.0253(8) 0.0197(8) 0.0003(7) 0.0023(6) 0.0006(6)
C10 0.0225(8) 0.0312(9) 0.0289(9) -0.0045(7) 0.0005(7) -0.0041(7)
C11 0.0285(9) 0.0245(8) 0.0248(8) -0.0082(7) 0.0018(7) -0.0041(6)
C12 0.0281(9) 0.0235(8) 0.0166(8) -0.0031(7) 0.0029(7) -0.0006(6)
C13 0.0335(10) 0.0211(8) 0.0256(8) -0.0058(7) 0.0031(7) -0.0016(6)
C14 0.0411(10) 0.0206(8) 0.0285(9) 0.0042(7) 0.0036(7) 0.0011(6)
C15 0.0253(9) 0.0254(8) 0.0352(9) 0.0032(7) 0.0018(7) 0.0013(7)
C16 0.0262(9) 0.0211(8) 0.0300(9) -0.0035(7) 0.0018(7) -0.0002(6)
C17 0.0248(9) 0.0210(8) 0.0170(7) -0.0009(6) 0.0027(6) 0.0001(6)
C18 0.0244(8) 0.0203(7) 0.0170(7) -0.0019(6) 0.0026(6) 0.0001(6)

loop_
_atom_site_type_symbol
_atom_site_label
_atom_site_fract_x
_atom_site_fract_y
_atom_site_fract_z
_atom_site_U_iso_or_equiv
_atom_site_thermal_displace_type
_atom_site_occupancy
F F1 0.06264(7) 0.21274(7) 0.05713(17) 0.0439(4) Uani 1.000
O O1 0.48253(8) 0.60742(7) 0.13349(17) 0.0293(4) Uani 1.000
N N1 0.30356(10) 0.54101(8) 0.09440(18) 0.0228(4) Uani 1.000
N N2 0.26550(10) 0.62815(8) 0.09470(18) 0.0218(4) Uani 1.000
C C1 0.12128(12) 0.29487(11) 0.0642(3) 0.0280(5) Uani 1.000
C C2 0.22314(12) 0.28554(11) 0.0370(3) 0.0290(5) Uani 1.000
C C3 0.28263(12) 0.36936(11) 0.0479(2) 0.0259(5) Uani 1.000
C C4 0.23846(11) 0.45913(10) 0.0844(2) 0.0216(4) Uani 1.000
C C5 0.13491(12) 0.46609(11) 0.1111(2) 0.0261(5) Uani 1.000
C C6 0.07590(13) 0.38305(11) 0.1005(3) 0.0290(5) Uani 1.000
C C9 0.44015(12) 0.69218(11) 0.1297(2) 0.0232(5) Uani 1.000
C C10 0.50143(12) 0.77902(11) 0.1477(2) 0.0276(5) Uani 1.000
C C11 0.45942(12) 0.86927(11) 0.1419(2) 0.0259(5) Uani 1.000
C C12 0.35172(12) 0.88390(10) 0.1183(2) 0.0227(5) Uani 1.000
C C13 0.30979(13) 0.97866(11) 0.1140(2) 0.0267(5) Uani 1.000
C C14 0.20713(13) 0.99159(11) 0.0913(2) 0.0300(5) Uani 1.000
C C15 0.14335(12) 0.91015(11) 0.0711(2) 0.0286(5) Uani 1.000
C C16 0.18212(12) 0.81701(11) 0.0766(2) 0.0258(5) Uani 1.000
C C17 0.28710(12) 0.80125(10) 0.1012(2) 0.0209(5) Uani 1.000
C C18 0.33171(11) 0.70416(10) 0.1080(2) 0.0205(4) Uani 1.000
H H1N 0.36822 0.53301 0.10028 0.0274 Uiso 1.000
H H2 0.25148 0.22489 0.01198 0.0348 Uiso 1.000
H H3 0.35187 0.36530 0.03071 0.0311 Uiso 1.000
H H5 0.10579 0.52639 0.13602 0.0313 Uiso 1.000
H H6 0.00662 0.38655 0.11756 0.0347 Uiso 1.000
H H10 0.57148 0.77297 0.16368 0.0331 Uiso 1.000
H H11 0.50162 0.92359 0.15343 0.0311 Uiso 1.000
H H13 0.35220 1.03278 0.12652 0.0320 Uiso 1.000
H H14 0.17985 1.05425 0.08938 0.0360 Uiso 1.000
H H15 0.07371 0.91924 0.05368 0.0343 Uiso 1.000
H H16 0.13844 0.76383 0.06400 0.0309 Uiso 1.000

loop_
_atom_type_symbol
_atom_type_description
_atom_type_scat_dispersion_real
_atom_type_scat_dispersion_imag
_atom_type_scat_source
C C 0.0033 0.0016 ' International Tables Vol C Tables 4.2.6.8 and 6.1.1.4'
H H 0.0000 0.0000 ' International Tables Vol C Tables 4.2.6.8 and 6.1.1.4'
F F 0.0171 0.0103 ' International Tables Vol C Tables 4.2.6.8 and 6.1.1.4'
N N 0.0061 0.0033 ' International Tables Vol C Tables 4.2.6.8 and 6.1.1.4'
O O 0.0106 0.0060 ' International Tables Vol C Tables 4.2.6.8 and 6.1.1.4'

loop_
_geom_angle_atom_site_label_1
_geom_angle_atom_site_label_2
_geom_angle_atom_site_label_3
_geom_angle
_geom_angle_publ_flag
N2 N1 C4 119.71(13) no
N1 N2 C18 117.17(13) no
C4 N1 H1N 120.00 no
N2 N1 H1N 120.00 no
F1 C1 C6 118.49(14) no
C2 C1 C6 123.03(15) no
F1 C1 C2 118.48(13) no
C1 C2 C3 118.09(14) no
C2 C3 C4 119.87(14) no
N1 C4 C3 116.76(13) no
C3 C4 C5 120.60(13) no
N1 C4 C5 122.63(13) no
C4 C5 C6 119.57(14) no
C1 C6 C5 118.83(15) no
C10 C9 C18 117.79(13) no
O1 C9 C10 119.99(14) no
O1 C9 C18 122.22(13) no
C9 C10 C11 121.52(15) no
C10 C11 C12 122.15(14) no
C11 C12 C17 119.09(13) no
C13 C12 C17 119.85(14) no
C11 C12 C13 121.06(14) no
C12 C13 C14 120.48(14) no
C13 C14 C15 119.75(14) no
C14 C15 C16 120.96(15) no
C15 C16 C17 120.67(14) no
C12 C17 C18 119.02(14) no
C16 C17 C18 122.71(13) no
C12 C17 C16 118.27(13) no
C9 C18 C17 120.42(13) no
N2 C18 C9 123.53(13) no
N2 C18 C17 116.05(13) no
C1 C2 H2 121.00 no
C3 C2 H2 121.00 no
C2 C3 H3 120.00 no
C4 C3 H3 120.00 no
C4 C5 H5 120.00 no
C6 C5 H5 120.00 no
C1 C6 H6 121.00 no
C5 C6 H6 121.00 no
C9 C10 H10 119.00 no
C11 C10 H10 119.00 no
C10 C11 H11 119.00 no
C12 C11 H11 119.00 no
C12 C13 H13 120.00 no
C14 C13 H13 120.00 no
C13 C14 H14 120.00 no
C15 C14 H14 120.00 no
C14 C15 H15 120.00 no
C16 C15 H15 120.00 no
C15 C16 H16 120.00 no
C17 C16 H16 120.00 no

loop_
_geom_bond_atom_site_label_1
_geom_bond_atom_site_label_2
_geom_bond_distance
_geom_bond_publ_flag
F1 C1 1.3645(18) no
O1 C9 1.2877(18) no
N1 N2 1.2942(16) no
N1 C4 1.4120(19) no
N2 C18 1.3591(19) no
N1 H1N 0.8600 no
C1 C2 1.374(2) no
C1 C6 1.376(2) no
C2 C3 1.390(2) no
C3 C4 1.388(2) no
C4 C5 1.393(2) no
C5 C6 1.378(2) no
C9 C10 1.440(2) no
C9 C18 1.442(2) no
C10 C11 1.354(2) no
C11 C12 1.438(2) no
C12 C17 1.418(2) no
C12 C13 1.410(2) no
C13 C14 1.369(2) no
C14 C15 1.400(2) no
C15 C16 1.374(2) no
C16 C17 1.405(2) no
C17 C18 1.453(2) no
C2 H2 0.9300 no
C3 H3 0.9300 no
C5 H5 0.9300 no
C6 H6 0.9300 no
C10 H10 0.9300 no
C11 H11 0.9300 no
C13 H13 0.9300 no
C14 H14 0.9300 no
C15 H15 0.9300 no
C16 H16 0.9300 no

loop_
_geom_hbond_atom_site_label_D
_geom_hbond_atom_site_label_H
_geom_hbond_atom_site_label_A
_geom_hbond_site_symmetry_A
_geom_hbond_distance_DH
_geom_hbond_distance_HA
_geom_hbond_distance_DA
_geom_hbond_angle_DHA
_geom_hbond_publ_flag
N1 H1N O1 . 0.86 1.83 2.5342(18) 138 yes
C3 H3 O1 3_665 0.93 2.54 3.417(2) 157 yes

loop_
_geom_torsion_atom_site_label_1
_geom_torsion_atom_site_label_2
_geom_torsion_atom_site_label_3
_geom_torsion_atom_site_label_4
_geom_torsion
_geom_torsion_publ_flag
C4 N1 N2 C18 178.88(12) no
N2 N1 C4 C3 168.30(13) no
N2 N1 C4 C5 -12.3(2) no
N1 N2 C18 C9 -2.7(2) no
N1 N2 C18 C17 177.94(12) no
F1 C1 C2 C3 -178.87(16) no
C6 C1 C2 C3 0.3(3) no
F1 C1 C6 C5 178.93(16) no
C2 C1 C6 C5 -0.3(3) no
C1 C2 C3 C4 -0.3(3) no
C2 C3 C4 N1 179.71(14) no
C2 C3 C4 C5 0.3(2) no
N1 C4 C5 C6 -179.62(15) no
C3 C4 C5 C6 -0.2(2) no
C4 C5 C6 C1 0.2(3) no
O1 C9 C10 C11 179.18(13) no
C18 C9 C10 C11 -0.9(2) no
O1 C9 C18 N2 1.7(2) no
O1 C9 C18 C17 -178.98(13) no
C10 C9 C18 N2 -178.25(13) no
C10 C9 C18 C17 1.1(2) no
C9 C10 C11 C12 0.2(2) no
C10 C11 C12 C13 179.58(13) no
C10 C11 C12 C17 0.2(2) no
C11 C12 C13 C14 179.94(15) no
C17 C12 C13 C14 -0.7(2) no
C11 C12 C17 C16 -179.48(13) no
C11 C12 C17 C18 -0.02(19) no
C13 C12 C17 C16 1.2(2) no
C13 C12 C17 C18 -179.37(13) no
C12 C13 C14 C15 -0.4(2) no
C13 C14 C15 C16 1.0(2) no
C14 C15 C16 C17 -0.5(2) no
C15 C16 C17 C12 -0.6(2) no
C15 C16 C17 C18 179.97(14) no
C12 C17 C18 N2 178.74(13) no
C12 C17 C18 C9 -0.7(2) no
C16 C17 C18 N2 -1.8(2) no
C16 C17 C18 C9 178.78(13) no

_cod_database_fobs_code 1545042
